data_4029869
loop_
_publ_author_name
'Vijay Kumar, S.'
'Saraiah, B.'
'Parameshwarappa, G.'
'Ila, H.'
'Verma, Girijesh K.'

_publ_section_title
;
 Synthesis of N-Functionalized/NH-Multisubstituted Indoles,
 Thienopyrroles, Pyrroloindoles, and Pyrazolopyrroles via Sequential
 One-Pot Base-Mediated and Copper-Catalyzed Inter- and Intramolecular
 Amination of
 2-[2-Bromo(het)aryl]-3-(het)aryl-3-(methylthio)acrylonitriles.
;
_journal_issue 17
_journal_name_full 'The Journal of organic chemistry'
_journal_page_first 7961
_journal_page_last 7978
_journal_paper_doi 10.1021/jo501114a
_journal_volume 79
_journal_year 2014
_chemical_formula_moiety 'C19 H10 Cl F N2 O'
_chemical_formula_sum 'C19 H10 Cl F N2 O'
_chemical_formula_weight 336.74
_chemical_name_systematic
;
 ?
;
_space_group_crystal_system monoclinic
_space_group_IT_number 14
_space_group_name_Hall '-P 2yn'
_space_group_name_H-M_alt 'P 1 21/n 1'
_symmetry_space_group_name_Hall '-P 2yn'
_symmetry_space_group_name_H-M 'P 1 21/n 1'
_atom_sites_solution_hydrogens geom
_atom_sites_solution_primary direct
_audit_creation_date 2014-07-25
_audit_creation_method
;
Olex2 1.2
(compiled 2014.07.22 svn.r2960 for OlexSys, GUI svn.r4862)
;
_cell_angle_alpha 90
_cell_angle_beta 100.875(2)
_cell_angle_gamma 90
_cell_formula_units_Z 4
_cell_length_a 10.1675(3)
_cell_length_b 12.4426(3)
_cell_length_c 12.6642(3)
_cell_measurement_reflns_used 4156
_cell_measurement_temperature 105.00(10)
_cell_measurement_theta_max 27.4600
_cell_measurement_theta_min 3.2720
_cell_volume 1573.38(7)
_computing_cell_refinement
;
CrysAlisPro, Agilent Technologies,
Version 1.171.37.31 (release 14-01-2014 CrysAlis171 .NET)
(compiled Jan 14 2014,18:38:05)
;
_computing_data_collection
;
CrysAlisPro, Agilent Technologies,
Version 1.171.37.31 (release 14-01-2014 CrysAlis171 .NET)
(compiled Jan 14 2014,18:38:05)
;
_computing_data_reduction
;
CrysAlisPro, Agilent Technologies,
Version 1.171.37.31 (release 14-01-2014 CrysAlis171 .NET)
(compiled Jan 14 2014,18:38:05)
;
_computing_molecular_graphics 'Olex2 (Dolomanov et al., 2009)'
_computing_publication_material 'Olex2 (Dolomanov et al., 2009)'
_computing_structure_refinement 'ShelXL (Sheldrick, 2008)'
_computing_structure_solution 'ShelXS (Sheldrick, 2008)'
_diffrn_ambient_environment N~2~
_diffrn_ambient_temperature 105.00(10)
_diffrn_detector 'CCD plate'
_diffrn_detector_area_resol_mean 8.0419
_diffrn_detector_type Eos
_diffrn_measured_fraction_theta_full 0.998
_diffrn_measured_fraction_theta_max 0.998
_diffrn_measurement_details
;
  1 omega  -25.00   16.00   1.0000    5.0000
omega____ theta____ kappa____ phi______ frames
    -      -22.2100   37.0000  120.0000 41

  2 omega  -45.00   48.00   1.0000    5.0000
omega____ theta____ kappa____ phi______ frames
    -       24.5538  -57.0000 -150.0000 93

  3 omega    3.00   94.00   1.0000    5.0000
omega____ theta____ kappa____ phi______ frames
    -       24.5538   57.0000    0.0000 91
;
_diffrn_measurement_device 'four-circle diffractometer'
_diffrn_measurement_device_type 'Xcalibur, Eos, Nova'
_diffrn_measurement_method '\w scans'
_diffrn_orient_matrix_UB_11 -0.0646811000
_diffrn_orient_matrix_UB_12 0.0201263000
_diffrn_orient_matrix_UB_13 -0.0219224000
_diffrn_orient_matrix_UB_21 0.0105563000
_diffrn_orient_matrix_UB_22 0.0437299000
_diffrn_orient_matrix_UB_23 0.0365689000
_diffrn_orient_matrix_UB_31 0.0274328000
_diffrn_orient_matrix_UB_32 0.0305405000
_diffrn_orient_matrix_UB_33 -0.0378650000
_diffrn_radiation_monochromator mirror
_diffrn_radiation_probe x-ray
_diffrn_radiation_type MoK\a
_diffrn_radiation_wavelength 0.71073
_diffrn_reflns_av_R_equivalents 0.0203
_diffrn_reflns_av_unetI/netI 0.0362
_diffrn_reflns_Laue_measured_fraction_full 0.998
_diffrn_reflns_Laue_measured_fraction_max 0.998
_diffrn_reflns_limit_h_max 13
_diffrn_reflns_limit_h_min -6
_diffrn_reflns_limit_k_max 16
_diffrn_reflns_limit_k_min -14
_diffrn_reflns_limit_l_max 16
_diffrn_reflns_limit_l_min -16
_diffrn_reflns_number 6542
_diffrn_reflns_point_group_measured_fraction_full 0.998
_diffrn_reflns_point_group_measured_fraction_max 0.998
_diffrn_reflns_theta_full 25.242
_diffrn_reflns_theta_max 27.483
_diffrn_reflns_theta_min 2.615
_diffrn_source 'Mova (Mo) X-ray Source'
_exptl_absorpt_coefficient_mu 0.261
_exptl_absorpt_correction_T_max 0.935
_exptl_absorpt_correction_T_min 0.913
_exptl_absorpt_correction_type gaussian
_exptl_absorpt_process_details
;
CrysAlisPro, Agilent Technologies,
Version 1.171.37.31 (release 14-01-2014 CrysAlis171 .NET)
(compiled Jan 14 2014,18:38:05)
Numerical absorption correction based on gaussian integration over
            a multifaceted crystal model
Empirical absorption correction using spherical harmonics,
 implemented in SCALE3 ABSPACK scaling algorithm.
;
_exptl_crystal_density_diffrn 1.422
_exptl_crystal_description
;
;
_exptl_crystal_F_000 688
_exptl_crystal_size_max 0.5749
_exptl_crystal_size_mid 0.3061
_exptl_crystal_size_min 0.3011
_refine_diff_density_max 0.298
_refine_diff_density_min -0.326
_refine_diff_density_rms 0.049
_refine_ls_extinction_method none
_refine_ls_goodness_of_fit_ref 1.054
_refine_ls_hydrogen_treatment constr
_refine_ls_matrix_type full
_refine_ls_number_parameters 217
_refine_ls_number_reflns 3594
_refine_ls_number_restraints 0
_refine_ls_restrained_S_all 1.054
_refine_ls_R_factor_all 0.0450
_refine_ls_R_factor_gt 0.0390
_refine_ls_shift/su_max 0.001
_refine_ls_shift/su_mean 0.000
_refine_ls_structure_factor_coef Fsqd
_refine_ls_weighting_details 'w=1/[\s^2^(Fo^2^)+(0.0387P)^2^+0.5973P] where P=(Fo^2^+2Fc^2^)/3'
_refine_ls_weighting_scheme calc
_refine_ls_wR_factor_gt 0.0900
_refine_ls_wR_factor_ref 0.0954
_reflns_Friedel_coverage 0.000
_reflns_number_gt 3196
_reflns_number_total 3594
_reflns_threshold_expression 'I > 2\s(I)'
_cod_data_source_file jo501114a_si_003.cif
_cod_data_source_block 6d
_cod_depositor_comments 'Adding full bibliography for 4029867--4029869.cif.'
_cod_original_cell_volume 1573.39(7)
_cod_database_code 4029869
_shelxl_version_number 2014-1
_chemical_oxdiff_formula 'c18 h10 n2 cl1 f1 o1'
_chemical_oxdiff_usercomment 105K
_shelx_space_group_comment
;
The symmetry employed for this shelxl refinement is uniquely defined
by the following loop, which should always be used as a source of
symmetry information in preference to the above space-group names.
They are only intended as comments.
;
_reflns_odcompleteness_completeness 99.76
_reflns_odcompleteness_iscentric 1
_reflns_odcompleteness_theta 26.32
_olex2_refinement_description
;
1. Fixed Uiso
 At 1.2 times of:
  All C(H) groups
2.a Aromatic/amide H refined with riding coordinates:
 C3(H3), C5(H5), C10(H10), C2(H2), C6(H6), C7(H7), C18(H18), C20(H20),
 C19(H19), C9(H9)
;
_olex2_submission_special_instructions 'No special instructions were received'

loop_
_space_group_symop_operation_xyz
'x, y, z'
'-x+1/2, y+1/2, -z+1/2'
'-x, -y, -z'
'x-1/2, -y-1/2, z-1/2'

loop_
_atom_site_label
_atom_site_type_symbol
_atom_site_fract_x
_atom_site_fract_y
_atom_site_fract_z
_atom_site_U_iso_or_equiv
_atom_site_adp_type
_atom_site_occupancy
_atom_site_site_symmetry_order
_atom_site_calc_flag
_atom_site_refinement_flags_posn
Cl1 Cl 0.16661(4) 0.54947(3) 0.56710(3) 0.02794(12) Uani 1 1 d .
C14 C 0.37558(14) 0.39674(11) 0.10361(11) 0.0157(3) Uani 1 1 d .
N1 N 0.50305(13) 0.31152(10) -0.13165(10) 0.0235(3) Uani 1 1 d .
C4 C 0.20344(15) 0.52274(12) 0.44103(11) 0.0192(3) Uani 1 1 d .
O1 O 0.52315(11) 0.24811(9) 0.13158(8) 0.0257(3) Uani 1 1 d .
F1 F 0.00022(11) 0.73504(9) -0.07120(8) 0.0438(3) Uani 1 1 d .
N2 N 0.28552(12) 0.46771(9) 0.13469(10) 0.0176(3) Uani 1 1 d .
C16 C 0.44759(14) 0.35326(11) -0.07192(11) 0.0173(3) Uani 1 1 d .
C3 C 0.26747(16) 0.60151(12) 0.39246(12) 0.0217(3) Uani 1 1 d .
H3 H 0.2906 0.6667 0.4269 0.026 Uiso 1 1 calc R
C5 C 0.16759(15) 0.42476(12) 0.39204(12) 0.0211(3) Uani 1 1 d .
H5 H 0.1265 0.3723 0.4269 0.025 Uiso 1 1 calc R
C10 C 0.23789(15) 0.54452(12) -0.14286(12) 0.0204(3) Uani 1 1 d .
H10 H 0.2733 0.5238 -0.2023 0.024 Uiso 1 1 calc R
C11 C 0.27811(14) 0.49354(11) -0.04341(11) 0.0168(3) Uani 1 1 d .
C13 C 0.37185(14) 0.40928(11) -0.00570(11) 0.0164(3) Uani 1 1 d .
C2 C 0.29667(15) 0.58167(12) 0.29148(12) 0.0215(3) Uani 1 1 d .
H2 H 0.3412 0.6331 0.2581 0.026 Uiso 1 1 calc R
C6 C 0.19421(14) 0.40632(12) 0.28999(12) 0.0190(3) Uani 1 1 d .
H6 H 0.1688 0.3419 0.2548 0.023 Uiso 1 1 calc R
C1 C 0.25900(14) 0.48479(11) 0.24085(11) 0.0172(3) Uani 1 1 d .
C7 C 0.13076(16) 0.60899(13) 0.03975(12) 0.0252(3) Uani 1 1 d .
H7 H 0.0950 0.6307 0.0987 0.030 Uiso 1 1 calc R
C8 C 0.09394(17) 0.65482(13) -0.06009(14) 0.0282(4) Uani 1 1 d .
C15 C 0.46192(14) 0.32820(11) 0.17889(11) 0.0173(3) Uani 1 1 d .
C12 C 0.22583(15) 0.52747(11) 0.04589(11) 0.0184(3) Uani 1 1 d .
C18 C 0.60574(17) 0.19608(13) 0.21331(13) 0.0295(4) Uani 1 1 d .
H18 H 0.6598 0.1379 0.2040 0.035 Uiso 1 1 calc R
C20 C 0.50527(15) 0.32596(12) 0.28740(12) 0.0211(3) Uani 1 1 d .
H20 H 0.4790 0.3717 0.3377 0.025 Uiso 1 1 calc R
C19 C 0.59862(15) 0.23994(13) 0.30865(13) 0.0239(3) Uani 1 1 d .
H19 H 0.6455 0.2184 0.3756 0.029 Uiso 1 1 calc R
C9 C 0.14446(16) 0.62638(13) -0.15081(12) 0.0257(3) Uani 1 1 d .
H9 H 0.1159 0.6618 -0.2158 0.031 Uiso 1 1 calc R

loop_
_atom_site_aniso_label
_atom_site_aniso_U_11
_atom_site_aniso_U_22
_atom_site_aniso_U_33
_atom_site_aniso_U_23
_atom_site_aniso_U_13
_atom_site_aniso_U_12
Cl1 0.0359(2) 0.0331(2) 0.01740(19) -0.00382(15) 0.01138(16) -0.00647(17)
C14 0.0154(7) 0.0142(6) 0.0174(7) -0.0022(5) 0.0026(5) -0.0015(5)
N1 0.0271(7) 0.0221(6) 0.0221(6) -0.0006(5) 0.0068(5) 0.0008(6)
C4 0.0188(7) 0.0250(7) 0.0143(6) -0.0008(6) 0.0048(5) 0.0007(6)
O1 0.0326(6) 0.0229(5) 0.0200(5) -0.0013(4) 0.0010(5) 0.0124(5)
F1 0.0498(7) 0.0479(7) 0.0324(6) 0.0072(5) 0.0048(5) 0.0335(5)
N2 0.0187(6) 0.0184(6) 0.0157(6) 0.0002(5) 0.0034(5) 0.0036(5)
C16 0.0182(7) 0.0164(7) 0.0168(7) 0.0004(5) 0.0018(5) -0.0014(6)
C3 0.0263(8) 0.0184(7) 0.0209(7) -0.0045(6) 0.0061(6) -0.0045(6)
C5 0.0220(7) 0.0198(7) 0.0230(7) 0.0012(6) 0.0084(6) -0.0042(6)
C10 0.0205(7) 0.0228(7) 0.0168(7) -0.0020(6) 0.0013(6) -0.0007(6)
C11 0.0153(7) 0.0164(7) 0.0180(7) -0.0016(5) 0.0015(5) -0.0019(5)
C13 0.0163(7) 0.0154(6) 0.0169(7) -0.0020(5) 0.0020(5) -0.0019(5)
C2 0.0250(8) 0.0198(7) 0.0211(7) 0.0010(6) 0.0080(6) -0.0042(6)
C6 0.0192(7) 0.0163(7) 0.0220(7) -0.0036(6) 0.0049(6) -0.0025(6)
C1 0.0167(7) 0.0197(7) 0.0153(7) 0.0000(5) 0.0034(5) 0.0034(6)
C7 0.0266(8) 0.0289(8) 0.0202(7) -0.0014(6) 0.0045(6) 0.0100(7)
C8 0.0269(8) 0.0280(8) 0.0283(8) 0.0018(7) 0.0014(7) 0.0137(7)
C15 0.0181(7) 0.0144(6) 0.0198(7) -0.0007(5) 0.0046(6) 0.0004(5)
C12 0.0188(7) 0.0193(7) 0.0164(7) 0.0000(5) 0.0016(5) 0.0001(6)
C18 0.0331(9) 0.0260(8) 0.0277(8) 0.0041(7) 0.0011(7) 0.0149(7)
C20 0.0208(7) 0.0247(7) 0.0179(7) 0.0002(6) 0.0037(6) 0.0016(6)
C19 0.0221(8) 0.0259(8) 0.0225(7) 0.0061(6) 0.0010(6) 0.0046(6)
C9 0.0282(8) 0.0275(8) 0.0193(7) 0.0042(6) -0.0008(6) 0.0052(7)

loop_
_atom_type_symbol
_atom_type_description
_atom_type_scat_dispersion_real
_atom_type_scat_dispersion_imag
_atom_type_scat_source
C C 0.0033 0.0016 'International Tables Vol C Tables 4.2.6.8 and 6.1.1.4'
H H 0.0000 0.0000 'International Tables Vol C Tables 4.2.6.8 and 6.1.1.4'
Cl Cl 0.1484 0.1585 'International Tables Vol C Tables 4.2.6.8 and 6.1.1.4'
F F 0.0171 0.0103 'International Tables Vol C Tables 4.2.6.8 and 6.1.1.4'
N N 0.0061 0.0033 'International Tables Vol C Tables 4.2.6.8 and 6.1.1.4'
O O 0.0106 0.0060 'International Tables Vol C Tables 4.2.6.8 and 6.1.1.4'

loop_
_exptl_crystal_face_index_h
_exptl_crystal_face_index_k
_exptl_crystal_face_index_l
_exptl_crystal_face_perp_dist
_exptl_oxdiff_crystal_face_indexfrac_h
_exptl_oxdiff_crystal_face_indexfrac_k
_exptl_oxdiff_crystal_face_indexfrac_l
_exptl_oxdiff_crystal_face_x
_exptl_oxdiff_crystal_face_y
_exptl_oxdiff_crystal_face_z
6 15 -8 0.1769 5.8195 14.5020 -8.2155 0.0956 0.3952 0.9136
-2 15 9 0.1346 -2.1587 14.8856 9.3910 0.2333 0.9716 0.0398
-6 -15 8 0.2092 -5.8126 -14.5143 8.1965 -0.0958 -0.3963 -0.9131
3 -14 -10 0.1590 2.5243 -14.4380 -10.0521 -0.2335 -0.9723 0.0089
-12 3 -7 0.1405 -12.0000 3.0000 -7.0000 0.9900 -0.2515 0.0275
12 -3 7 0.1655 12.0000 -3.0000 7.0000 -0.9900 0.2515 -0.0275
-2 -10 15 0.2331 -2.0000 -10.0000 15.0000 -0.4007 0.0901 -0.9282
-14 -1 -1 0.2073 -14.0000 -1.0000 -1.0000 0.9073 -0.2281 -0.3767
-3 9 -14 0.1978 -3.0000 9.0000 -14.0000 0.6821 -0.1501 0.7227
14 1 0 0.2002 14.0000 1.0000 0.0000 -0.8854 0.1915 0.4146

loop_
_geom_angle_atom_site_label_1
_geom_angle_atom_site_label_2
_geom_angle_atom_site_label_3
_geom_angle
N2 C14 C13 108.52(12)
N2 C14 C15 122.80(12)
C13 C14 C15 128.57(13)
C3 C4 Cl1 118.26(11)
C3 C4 C5 122.04(13)
C5 C4 Cl1 119.69(11)
C18 O1 C15 106.14(12)
C14 N2 C1 127.80(12)
C14 N2 C12 108.87(12)
C12 N2 C1 123.25(12)
N1 C16 C13 175.07(16)
C4 C3 C2 118.94(14)
C4 C5 C6 118.77(13)
C9 C10 C11 118.61(14)
C10 C11 C13 133.81(13)
C10 C11 C12 119.88(13)
C12 C11 C13 106.28(12)
C14 C13 C16 128.11(13)
C14 C13 C11 107.79(12)
C16 C13 C11 124.08(13)
C1 C2 C3 119.52(13)
C5 C6 C1 119.54(13)
C2 C1 N2 118.55(12)
C2 C1 C6 121.16(13)
C6 C1 N2 120.27(13)
C8 C7 C12 114.81(14)
F1 C8 C7 117.46(15)
F1 C8 C9 117.35(14)
C7 C8 C9 125.20(15)
O1 C15 C14 114.19(12)
C20 C15 C14 135.88(13)
C20 C15 O1 109.81(12)
N2 C12 C11 108.52(12)
N2 C12 C7 128.88(13)
C7 C12 C11 122.60(13)
C19 C18 O1 111.08(14)
C15 C20 C19 106.48(13)
C18 C19 C20 106.49(14)
C10 C9 C8 118.89(14)

loop_
_geom_bond_atom_site_label_1
_geom_bond_atom_site_label_2
_geom_bond_distance
Cl1 C4 1.7394(14)
C14 N2 1.3817(18)
C14 C13 1.3865(19)
C14 C15 1.446(2)
N1 C16 1.1493(19)
C4 C3 1.383(2)
C4 C5 1.385(2)
O1 C15 1.3712(17)
O1 C18 1.3667(19)
F1 C8 1.3688(18)
N2 C1 1.4360(18)
N2 C12 1.3886(18)
C16 C13 1.423(2)
C3 C2 1.388(2)
C5 C6 1.389(2)
C10 C11 1.401(2)
C10 C9 1.384(2)
C11 C13 1.437(2)
C11 C12 1.402(2)
C2 C1 1.385(2)
C6 C1 1.389(2)
C7 C8 1.373(2)
C7 C12 1.393(2)
C8 C9 1.390(2)
C15 C20 1.362(2)
C18 C19 1.339(2)
C20 C19 1.422(2)
